data_4061028
loop_
_publ_author_name
'Matano, Yoshihiro'
'Nomura, Hazumi'
'Hisanaga, Teppei'
'Nakano, Haruyuki'
'Shiro, Motoo'
'Imahori, Hiroshi'

_publ_section_title
;
 Diverse Structures and Remarkable Oxidizing Ability of Triarylbismuthane
 Oxides. Comparative Study on the Structure and Reactivity of a Series of
 Triarylpnictogen Oxides
;
_journal_coden_ASTM ORGND7
_journal_issue 23
_journal_name_full Organometallics
_journal_page_first 5471
_journal_page_last 5480
_journal_paper_doi 10.1021/om0494115
_journal_volume 23
_journal_year 2004
_chemical_formula_moiety 'C42 H42 O8 Sb2'
_chemical_formula_sum 'C42 H42 O8 Sb2'
_chemical_formula_weight 918.28
_space_group_IT_number 2
_space_group_name_Hall '-P 1'
_space_group_name_H-M_alt 'P -1'
_symmetry_cell_setting triclinic
_symmetry_Int_Tables_number 2
_symmetry_space_group_name_Hall '-P 1'
_symmetry_space_group_name_H-M 'P -1'
_cell_angle_alpha 85.78(1)
_cell_angle_beta 68.61(2)
_cell_angle_gamma 89.37(1)
_cell_formula_units_Z 1
_cell_length_a 8.354(2)
_cell_length_b 10.890(1)
_cell_length_c 11.271(3)
_cell_measurement_temperature 300.1
_cell_volume 952.0(4)
_exptl_crystal_density_diffrn 1.602
_cod_database_code 4061028

loop_
_symmetry_equiv_pos_site_id
_symmetry_equiv_pos_as_xyz
1 +X,+Y,+Z
2 -X,-Y,-Z

loop_
_atom_site_label
_atom_site_type_symbol
_atom_site_fract_x
_atom_site_fract_y
_atom_site_fract_z
_atom_site_U_iso_or_equiv
_atom_site_adp_type
_atom_site_occupancy
_atom_site_symmetry_multiplicity
_atom_site_calc_flag
_atom_site_refinement_flags
_atom_site_disorder_assembly
_atom_site_disorder_group
Sb1 Sb 0.54009(3) 0.40275(2) 0.59382(2) 0.02917(6) Uani 1.00 1 d . . .
O1 O 0.6543(3) 0.5389(2) 0.4473(3) 0.0343(7) Uani 1.00 1 d . . .
O2 O 0.6277(4) 0.1981(3) 0.7566(3) 0.059(1) Uani 1.00 1 d . . .
O3 O 0.3844(4) 0.5609(4) 0.8072(4) 0.066(1) Uani 1.00 1 d . . .
O4 O 0.9163(4) 0.2747(3) 0.5003(3) 0.0519(9) Uani 1.00 1 d . . .
C1 C 0.3729(5) 0.2807(4) 0.7513(4) 0.037(1) Uani 1.00 1 d . . .
C2 C 0.4521(6) 0.1956(4) 0.8093(4) 0.043(1) Uani 1.00 1 d . . .
C3 C 0.3572(6) 0.1156(5) 0.9122(5) 0.053(1) Uani 1.00 1 d . . .
C4 C 0.1791(6) 0.1212(5) 0.9587(4) 0.055(1) Uani 1.00 1 d . . .
C5 C 0.0983(6) 0.2041(4) 0.9017(4) 0.050(1) Uani 1.00 1 d . . .
C6 C 0.1956(5) 0.2836(4) 0.7985(4) 0.041(1) Uani 1.00 1 d . . .
C7 C 0.7228(7) 0.1171(6) 0.8040(6) 0.087(2) Uani 1.00 1 d . . .
C8 C 0.6600(5) 0.4919(4) 0.7041(4) 0.038(1) Uani 1.00 1 d . . .
C9 C 0.5515(6) 0.5601(4) 0.7981(4) 0.049(1) Uani 1.00 1 d . . .
C10 C 0.6158(7) 0.6235(5) 0.8751(5) 0.062(2) Uani 1.00 1 d . . .
C11 C 0.7864(7) 0.6168(5) 0.8567(5) 0.069(2) Uani 1.00 1 d . . .
C12 C 0.8971(7) 0.5496(5) 0.7616(6) 0.062(2) Uani 1.00 1 d . . .
C13 C 0.8334(6) 0.4868(4) 0.6849(5) 0.048(1) Uani 1.00 1 d . . .
C14 C 0.2664(7) 0.6363(6) 0.8956(6) 0.079(2) Uani 1.00 1 d . . .
C15 C 0.6525(5) 0.2585(3) 0.4748(4) 0.0361(9) Uani 1.00 1 d . . .
C16 C 0.8190(5) 0.2150(4) 0.4478(4) 0.041(1) Uani 1.00 1 d . . .
C17 C 0.8747(6) 0.1164(4) 0.3725(5) 0.059(1) Uani 1.00 1 d . . .
C18 C 0.7644(7) 0.0602(5) 0.3273(6) 0.069(2) Uani 1.00 1 d . . .
C19 C 0.6001(8) 0.0999(5) 0.3552(6) 0.074(2) Uani 1.00 1 d . . .
C20 C 0.5450(6) 0.1996(4) 0.4272(5) 0.057(1) Uani 1.00 1 d . . .
C21 C 1.0866(6) 0.2327(5) 0.4804(5) 0.062(2) Uani 1.00 1 d . . .
H1 H 0.4135 0.0578 0.9502 0.064 Uiso 1.00 1 c R . .
H2 H 0.1128 0.0679 1.0299 0.063 Uiso 1.00 1 c R . .
H3 H -0.0237 0.2069 0.9326 0.058 Uiso 1.00 1 c R . .
H4 H 0.1390 0.3408 0.7601 0.049 Uiso 1.00 1 c R . .
H5 H 0.8407 0.1246 0.7504 0.104 Uiso 1.00 1 c R . .
H6 H 0.6834 0.0352 0.8061 0.104 Uiso 1.00 1 c R . .
H7 H 0.7095 0.1360 0.8880 0.104 Uiso 1.00 1 c R . .
H8 H 0.5414 0.6709 0.9398 0.079 Uiso 1.00 1 c R . .
H9 H 0.8297 0.6588 0.9098 0.092 Uiso 1.00 1 c R . .
H10 H 1.0159 0.5465 0.7488 0.083 Uiso 1.00 1 c R . .
H11 H 0.9085 0.4404 0.6195 0.060 Uiso 1.00 1 c R . .
H12 H 0.2581 0.6099 0.9799 0.093 Uiso 1.00 1 c R . .
H13 H 0.1565 0.6299 0.8893 0.094 Uiso 1.00 1 c R . .
H14 H 0.3057 0.7196 0.8767 0.094 Uiso 1.00 1 c R . .
H15 H 0.9887 0.0879 0.3524 0.070 Uiso 1.00 1 c R . .
H16 H 0.8031 -0.0072 0.2757 0.085 Uiso 1.00 1 c R . .
H17 H 0.5241 0.0589 0.3252 0.096 Uiso 1.00 1 c R . .
H18 H 0.4316 0.2285 0.4445 0.072 Uiso 1.00 1 c R . .
H19 H 1.1537 0.2395 0.3916 0.076 Uiso 1.00 1 c R . .
H20 H 1.0815 0.1492 0.5126 0.076 Uiso 1.00 1 c R . .
H21 H 1.1376 0.2817 0.5239 0.076 Uiso 1.00 1 c R . .

loop_
_atom_site_aniso_label
_atom_site_aniso_U_11
_atom_site_aniso_U_22
_atom_site_aniso_U_33
_atom_site_aniso_U_12
_atom_site_aniso_U_13
_atom_site_aniso_U_23
Sb1 0.0297(1) 0.0289(1) 0.0316(1) 0.00481(8) -0.01410(9) -0.00424(9)
O1 0.031(1) 0.036(1) 0.039(1) 0.003(1) -0.016(1) 0.002(1)
O2 0.037(2) 0.067(2) 0.068(2) 0.002(1) -0.018(2) 0.027(2)
O3 0.050(2) 0.085(3) 0.067(2) 0.018(2) -0.020(2) -0.040(2)
O4 0.034(1) 0.057(2) 0.071(2) 0.010(1) -0.023(2) -0.023(2)
C1 0.037(2) 0.038(2) 0.035(2) 0.002(2) -0.013(2) -0.005(2)
C2 0.043(2) 0.043(2) 0.040(2) 0.001(2) -0.015(2) 0.005(2)
C3 0.055(3) 0.055(3) 0.050(3) -0.007(2) -0.022(2) 0.012(2)
C4 0.059(3) 0.057(3) 0.042(2) -0.018(2) -0.010(2) 0.003(2)
C5 0.034(2) 0.059(3) 0.052(3) -0.004(2) -0.008(2) -0.016(2)
C6 0.039(2) 0.042(2) 0.042(2) 0.004(2) -0.013(2) -0.009(2)
C7 0.056(3) 0.107(5) 0.098(5) 0.009(3) -0.036(3) 0.034(4)
C8 0.046(2) 0.035(2) 0.039(2) 0.001(2) -0.021(2) -0.007(2)
C9 0.054(3) 0.055(3) 0.046(2) 0.006(2) -0.025(2) -0.014(2)
C10 0.072(3) 0.072(3) 0.052(3) 0.013(3) -0.030(3) -0.032(3)
C11 0.080(4) 0.076(4) 0.074(4) 0.006(3) -0.051(3) -0.030(3)
C12 0.062(3) 0.062(3) 0.084(4) 0.008(2) -0.050(3) -0.018(3)
C13 0.048(2) 0.043(2) 0.058(3) 0.007(2) -0.024(2) -0.013(2)
C14 0.061(3) 0.096(5) 0.077(4) 0.021(3) -0.016(3) -0.036(4)
C15 0.035(2) 0.033(2) 0.041(2) 0.005(1) -0.014(2) -0.006(2)
C16 0.039(2) 0.033(2) 0.047(2) 0.007(2) -0.012(2) -0.008(2)
C17 0.049(3) 0.053(3) 0.073(3) 0.017(2) -0.019(2) -0.024(3)
C18 0.073(4) 0.057(3) 0.081(4) 0.014(3) -0.028(3) -0.036(3)
C19 0.072(4) 0.065(3) 0.102(5) 0.008(3) -0.044(3) -0.044(3)
C20 0.051(3) 0.052(3) 0.076(3) 0.009(2) -0.030(3) -0.027(2)
C21 0.038(2) 0.070(3) 0.081(4) 0.018(2) -0.024(2) -0.014(3)

loop_
_geom_bond_atom_site_label_1
_geom_bond_atom_site_label_2
_geom_bond_distance
_geom_bond_publ_flag
_geom_bond_site_symmetry_1
_geom_bond_site_symmetry_2
Sb1 Sb1 3.1227(3) ? . 66602
Sb1 O1 2.087(2) ? . .
Sb1 O1 1.934(3) ? . 66602
Sb1 C1 2.180(3) ? . .
Sb1 C8 2.144(5) ? . .
Sb1 C15 2.123(4) ? . .
O1 Sb1 1.934(3) ? . 66602
O2 C2 1.367(5) ? . .
O2 C7 1.386(8) ? . .
O3 C9 1.361(6) ? . .
O3 C14 1.424(7) ? . .
O4 C16 1.360(6) ? . .
O4 C21 1.432(6) ? . .
C1 C2 1.392(6) ? . .
C1 C6 1.380(6) ? . .
C2 C3 1.388(6) ? . .
C3 C4 1.388(7) ? . .
C3 H1 0.9500 ? . .
C4 C5 1.379(8) ? . .
C4 H2 0.9500 ? . .
C5 C6 1.393(6) ? . .
C5 H3 0.9500 ? . .
C6 H4 0.9500 ? . .
C7 H5 0.9500 ? . .
C7 H6 0.9500 ? . .
C7 H7 0.9499 ? . .
C8 C9 1.377(6) ? . .
C8 C13 1.385(7) ? . .
C9 C10 1.399(9) ? . .
C10 C11 1.365(9) ? . .
C10 H8 0.9501 ? . .
C11 C12 1.384(7) ? . .
C11 H9 0.9500 ? . .
C12 C13 1.388(9) ? . .
C12 H10 0.9500 ? . .
C13 H11 0.9500 ? . .
C14 H12 0.9500 ? . .
C14 H13 0.9500 ? . .
C14 H14 0.9500 ? . .
C15 C16 1.396(6) ? . .
C15 C20 1.385(8) ? . .
C16 C17 1.387(6) ? . .
C17 C18 1.373(9) ? . .
C17 H15 0.9500 ? . .
C18 C19 1.364(9) ? . .
C18 H16 0.9500 ? . .
C19 C20 1.377(8) ? . .
C19 H17 0.9500 ? . .
C20 H18 0.9499 ? . .
C21 H19 0.9500 ? . .
C21 H20 0.9500 ? . .
C21 H21 0.9500 ? . .
H5 C7 0.9500 ? . .
